data_7057077
loop_
_publ_author_name
'Roy, Sima'
'Pramanik, Shuvam'
'Ghorui, Tapas'
'Dinda, Soumitra'
'Patra, Sarat Chandra'
'Pramanik, Kausikisankar'

_publ_section_title
;
 Redox-active diaminoazobenzene complexes of rhodium(iii): synthesis,
 structure and spectroscopic characterization
;
_journal_issue 7
_journal_name_full 'New Journal of Chemistry'
_journal_page_first 5548
_journal_paper_doi 10.1039/C7NJ04790H
_journal_volume 42
_journal_year 2018
_chemical_formula_moiety 'C30 H26 Cl2 N4 P Rh, 2(C H2 Cl2)'
_chemical_formula_sum 'C32 H30 Cl6 N4 P Rh'
_chemical_formula_weight 817.18
_space_group_IT_number 2
_space_group_name_Hall '-P 1'
_space_group_name_H-M_alt 'P -1'
_symmetry_cell_setting triclinic
_symmetry_Int_Tables_number 2
_symmetry_space_group_name_Hall '-P 1'
_symmetry_space_group_name_H-M 'P -1'
_atom_sites_solution_hydrogens geom
_atom_sites_solution_primary direct
_atom_sites_solution_secondary difmap
_audit_creation_method SHELXL-97
_audit_update_record
;
2016-01-19 deposited with the CCDC.
2018-02-26 downloaded from the CCDC.
;
_cell_angle_alpha 70.126(5)
_cell_angle_beta 89.504(5)
_cell_angle_gamma 78.191(5)
_cell_formula_units_Z 2
_cell_length_a 10.8829(9)
_cell_length_b 12.4756(10)
_cell_length_c 14.0207(12)
_cell_measurement_reflns_used 912
_cell_measurement_temperature 298(2)
_cell_measurement_theta_max 27.52
_cell_measurement_theta_min 1.78
_cell_volume 1748.5(3)
_computing_cell_refinement 'SMART APEX II'
_computing_data_collection 'SMART APEX II (Bruker,2010)'
_computing_data_reduction 'SAINT (Bruker,2000)'
_computing_molecular_graphics 'Ortep-3v2 for windows (Farrugia, 1997)'
_computing_publication_material 'PLATON (Spek, 2008)'
_computing_structure_refinement 'SHELXL-97 (Sheldrick, 2008)'
_computing_structure_solution 'SHELXS-97 (Sheldrick, 2008)'
_diffrn_ambient_temperature 298(2)
_diffrn_measured_fraction_theta_full 0.977
_diffrn_measured_fraction_theta_max 0.977
_diffrn_measurement_device_type 'CCD area-detector'
_diffrn_measurement_method 'phi and omega scans'
_diffrn_radiation_monochromator graphite
_diffrn_radiation_source 'fine-focus sealed tube'
_diffrn_radiation_type MoK\a
_diffrn_radiation_wavelength 0.71073
_diffrn_reflns_av_R_equivalents 0.0782
_diffrn_reflns_av_sigmaI/netI 0.0690
_diffrn_reflns_limit_h_max 13
_diffrn_reflns_limit_h_min -14
_diffrn_reflns_limit_k_max 16
_diffrn_reflns_limit_k_min -16
_diffrn_reflns_limit_l_max 17
_diffrn_reflns_limit_l_min -18
_diffrn_reflns_number 28848
_diffrn_reflns_theta_full 27.52
_diffrn_reflns_theta_max 27.52
_diffrn_reflns_theta_min 1.78
_exptl_absorpt_coefficient_mu 1.022
_exptl_absorpt_correction_T_max 0.856
_exptl_absorpt_correction_T_min 0.764
_exptl_absorpt_correction_type multi-scan
_exptl_absorpt_process_details 'Sadabs(Sheldrick, 1996)'
_exptl_crystal_colour Blue
_exptl_crystal_density_diffrn 1.552
_exptl_crystal_density_method 'not measured'
_exptl_crystal_description parallelopiped
_exptl_crystal_F_000 824
_exptl_crystal_size_max 0.36
_exptl_crystal_size_mid 0.22
_exptl_crystal_size_min 0.15
_refine_diff_density_max 0.843
_refine_diff_density_min -0.940
_refine_diff_density_rms 0.094
_refine_ls_extinction_method none
_refine_ls_goodness_of_fit_ref 1.016
_refine_ls_hydrogen_treatment mixed
_refine_ls_matrix_type full
_refine_ls_number_parameters 397
_refine_ls_number_reflns 7857
_refine_ls_number_restraints 0
_refine_ls_restrained_S_all 1.016
_refine_ls_R_factor_all 0.0819
_refine_ls_R_factor_gt 0.0480
_refine_ls_shift/su_max 0.001
_refine_ls_shift/su_mean 0.000
_refine_ls_structure_factor_coef Fsqd
_refine_ls_weighting_details 'calc w=1/[\s^2^(Fo^2^)+(0.0737P)^2^+0.0000P] where P=(Fo^2^+2Fc^2^)/3'
_refine_ls_weighting_scheme calc
_refine_ls_wR_factor_gt 0.1221
_refine_ls_wR_factor_ref 0.1376
_reflns_number_gt 5392
_reflns_number_total 7857
_reflns_threshold_expression >2sigma(I)
_cod_data_source_file c7nj04790h2.cif
_cod_data_source_block 3
_cod_depositor_comments
;
The following automatic conversions were performed:

'_symmetry_cell_setting' value 'Triclinic' changed to 'triclinic'
according to
/home/data/users/saulius/crontab/automatic-downloads/rss-feeds/RSC/lib/dictionaries/cif_core.dic
dictionary named 'cif_core.dic' version 2.4.2 from 2011-04-26.

Automatic conversion script
Id: cif_fix_values 4973 2017-02-22 13:04:09Z antanas 

 Adding full bibliography for 7057076--7057077.cif.
;
_cod_original_sg_symbol_H-M P-1
_cod_database_code 7057077

loop_
_symmetry_equiv_pos_as_xyz
'x, y, z'
'-x, -y, -z'

loop_
_atom_site_label
_atom_site_type_symbol
_atom_site_fract_x
_atom_site_fract_y
_atom_site_fract_z
_atom_site_U_iso_or_equiv
_atom_site_adp_type
_atom_site_occupancy
_atom_site_symmetry_multiplicity
_atom_site_calc_flag
_atom_site_refinement_flags
Rh1 Rh 0.79905(3) 0.55748(2) 0.60898(2) 0.03500(11) Uani 1 1 d .
P1 P 0.68180(9) 0.74497(8) 0.56388(7) 0.0359(2) Uani 1 1 d .
Cl1 Cl 0.76273(10) 0.56705(9) 0.43859(7) 0.0448(2) Uani 1 1 d .
Cl2 Cl 0.91623(10) 0.35633(8) 0.65525(8) 0.0470(2) Uani 1 1 d .
N1 N 0.9774(3) 0.5991(3) 0.5923(2) 0.0394(7) Uani 1 1 d .
H1A H 1.0316 0.5439 0.5762 0.047 Uiso 1 1 calc R
H1B H 0.9726 0.6678 0.5418 0.047 Uiso 1 1 calc R
N2 N 0.8344(3) 0.5436(3) 0.7510(2) 0.0385(7) Uani 1 1 d .
N3 N 0.7708(3) 0.5080(3) 0.8282(2) 0.0445(8) Uani 1 1 d .
N4 N 0.6453(3) 0.4965(3) 0.6441(3) 0.0464(8) Uani 1 1 d .
H4A H 0.6030 0.4895 0.5959 0.056 Uiso 1 1 calc R
C12 C 0.6022(4) 0.4657(4) 0.7344(4) 0.0487(10) Uani 1 1 d .
C11 C 0.4875(5) 0.4212(4) 0.7486(4) 0.0651(14) Uani 1 1 d .
H11 H 0.4466 0.4127 0.6944 0.078 Uiso 1 1 calc R
C10 C 0.4411(6) 0.3921(5) 0.8413(5) 0.0850(19) Uani 1 1 d .
H10 H 0.3660 0.3664 0.8486 0.102 Uiso 1 1 calc R
C9 C 0.4979(6) 0.3984(5) 0.9250(5) 0.0841(18) Uani 1 1 d .
H9 H 0.4629 0.3759 0.9876 0.101 Uiso 1 1 calc R
C8 C 0.6061(5) 0.4379(4) 0.9160(4) 0.0691(14) Uani 1 1 d .
H8 H 0.6448 0.4412 0.9735 0.083 Uiso 1 1 calc R
C7 C 0.6629(4) 0.4745(4) 0.8214(3) 0.0485(10) Uani 1 1 d .
C6 C 0.9470(4) 0.5761(3) 0.7690(3) 0.0418(9) Uani 1 1 d .
C5 C 0.9852(5) 0.5821(4) 0.8618(3) 0.0551(11) Uani 1 1 d .
H5 H 0.9360 0.5634 0.9172 0.066 Uiso 1 1 calc R
C4 C 1.0946(5) 0.6155(5) 0.8706(4) 0.0688(14) Uani 1 1 d .
H4 H 1.1194 0.6199 0.9322 0.083 Uiso 1 1 calc R
C3 C 1.1700(5) 0.6430(5) 0.7894(4) 0.0684(14) Uani 1 1 d .
H3 H 1.2454 0.6643 0.7972 0.082 Uiso 1 1 calc R
C2 C 1.1334(4) 0.6389(4) 0.6970(4) 0.0525(11) Uani 1 1 d .
H2 H 1.1834 0.6580 0.6421 0.063 Uiso 1 1 calc R
C1 C 1.0220(4) 0.6061(3) 0.6866(3) 0.0415(9) Uani 1 1 d .
C13 C 0.6265(5) 0.7872(3) 0.6728(3) 0.0478(10) Uani 1 1 d .
C14 C 0.7149(6) 0.7952(4) 0.7388(4) 0.0672(14) Uani 1 1 d .
H14 H 0.7996 0.7838 0.7259 0.081 Uiso 1 1 calc R
C15 C 0.6752(8) 0.8207(5) 0.8249(4) 0.093(2) Uani 1 1 d .
H15 H 0.7346 0.8239 0.8706 0.112 Uiso 1 1 calc R
C16 C 0.5523(9) 0.8408(5) 0.8430(5) 0.099(3) Uani 1 1 d .
H16 H 0.5269 0.8579 0.9006 0.119 Uiso 1 1 calc R
C17 C 0.4662(7) 0.8356(5) 0.7763(5) 0.095(2) Uani 1 1 d .
H17 H 0.3815 0.8492 0.7890 0.114 Uiso 1 1 calc R
C18 C 0.5007(5) 0.8113(5) 0.6919(4) 0.0680(15) Uani 1 1 d .
H18 H 0.4395 0.8107 0.6463 0.082 Uiso 1 1 calc R
C19 C 0.7680(4) 0.8555(3) 0.4929(3) 0.0403(9) Uani 1 1 d .
C24 C 0.7558(4) 0.9608(4) 0.5104(4) 0.0552(12) Uani 1 1 d .
H24 H 0.7042 0.9761 0.5595 0.066 Uiso 1 1 calc R
C23 C 0.8219(5) 1.0423(4) 0.4532(4) 0.0700(15) Uani 1 1 d .
H23 H 0.8153 1.1122 0.4649 0.084 Uiso 1 1 calc R
C22 C 0.8971(5) 1.0209(4) 0.3796(4) 0.0660(14) Uani 1 1 d .
H22 H 0.9408 1.0762 0.3417 0.079 Uiso 1 1 calc R
C21 C 0.9075(5) 0.9183(4) 0.3622(4) 0.0574(12) Uani 1 1 d .
H21 H 0.9579 0.9040 0.3121 0.069 Uiso 1 1 calc R
C20 C 0.8437(4) 0.8361(3) 0.4182(3) 0.0460(10) Uani 1 1 d .
H20 H 0.8516 0.7664 0.4058 0.055 Uiso 1 1 calc R
C25 C 0.5415(4) 0.7710(3) 0.4822(3) 0.0373(8) Uani 1 1 d .
C26 C 0.5276(4) 0.8502(4) 0.3838(3) 0.0468(10) Uani 1 1 d .
H26 H 0.5884 0.8939 0.3601 0.056 Uiso 1 1 calc R
C27 C 0.4235(5) 0.8650(4) 0.3202(3) 0.0577(12) Uani 1 1 d .
H27 H 0.4157 0.9177 0.2540 0.069 Uiso 1 1 calc R
C28 C 0.3329(4) 0.8030(4) 0.3541(3) 0.0554(11) Uani 1 1 d .
H28 H 0.2627 0.8146 0.3116 0.066 Uiso 1 1 calc R
C29 C 0.3452(4) 0.7237(4) 0.4507(3) 0.0491(10) Uani 1 1 d .
H29 H 0.2841 0.6800 0.4731 0.059 Uiso 1 1 calc R
C30 C 0.4482(4) 0.7079(3) 0.5158(3) 0.0438(9) Uani 1 1 d .
H30 H 0.4548 0.6551 0.5820 0.053 Uiso 1 1 calc R
C31 C 1.2100(11) 0.8328(7) 0.0824(6) 0.177(5) Uani 1 1 d .
H31B H 1.1824 0.7653 0.1278 0.212 Uiso 1 1 calc R
H31A H 1.3002 0.8201 0.0955 0.212 Uiso 1 1 calc R
Cl3 Cl 1.1793(3) 0.8435(2) -0.0433(2) 0.1611(10) Uani 1 1 d .
Cl4 Cl 1.1387(3) 0.95239(19) 0.10979(18) 0.1547(10) Uani 1 1 d .
C32 C 2.1746(8) 1.2029(8) -0.1552(7) 0.138(3) Uani 1 1 d .
H32B H 2.1675 1.2566 -0.2247 0.166 Uiso 1 1 calc R
H32A H 2.1169 1.1518 -0.1510 0.166 Uiso 1 1 calc R
Cl5 Cl 2.1288(2) 1.2798(2) -0.07917(17) 0.1255(7) Uani 1 1 d .
Cl6 Cl 2.3228(3) 1.1209(3) -0.1293(3) 0.1843(13) Uani 1 1 d .

loop_
_atom_site_aniso_label
_atom_site_aniso_U_11
_atom_site_aniso_U_22
_atom_site_aniso_U_33
_atom_site_aniso_U_23
_atom_site_aniso_U_13
_atom_site_aniso_U_12
Rh1 0.03172(18) 0.03148(17) 0.04137(19) -0.01281(13) -0.00146(12) -0.00530(13)
P1 0.0343(6) 0.0325(5) 0.0398(5) -0.0126(4) 0.0002(4) -0.0041(4)
Cl1 0.0419(6) 0.0471(6) 0.0478(6) -0.0224(5) -0.0040(4) -0.0038(5)
Cl2 0.0392(6) 0.0341(5) 0.0637(7) -0.0143(5) -0.0010(5) -0.0032(4)
N1 0.0390(19) 0.0378(18) 0.0406(18) -0.0132(15) 0.0029(14) -0.0068(15)
N2 0.0371(19) 0.0338(17) 0.0395(18) -0.0087(14) -0.0017(14) -0.0027(15)
N3 0.048(2) 0.0425(19) 0.0392(18) -0.0081(15) 0.0046(15) -0.0118(17)
N4 0.038(2) 0.044(2) 0.059(2) -0.0185(17) -0.0014(16) -0.0083(16)
C12 0.043(3) 0.038(2) 0.063(3) -0.017(2) 0.009(2) -0.006(2)
C11 0.049(3) 0.067(3) 0.090(4) -0.035(3) 0.015(3) -0.024(3)
C10 0.074(4) 0.081(4) 0.110(5) -0.032(4) 0.041(4) -0.042(3)
C9 0.088(5) 0.078(4) 0.086(4) -0.020(3) 0.037(4) -0.031(4)
C8 0.065(4) 0.063(3) 0.074(4) -0.015(3) 0.026(3) -0.018(3)
C7 0.050(3) 0.040(2) 0.053(3) -0.013(2) 0.006(2) -0.008(2)
C6 0.042(2) 0.037(2) 0.045(2) -0.0107(18) -0.0017(18) -0.0102(18)
C5 0.058(3) 0.058(3) 0.047(3) -0.016(2) -0.005(2) -0.011(2)
C4 0.071(4) 0.077(4) 0.066(3) -0.028(3) -0.016(3) -0.025(3)
C3 0.064(3) 0.074(3) 0.078(4) -0.029(3) -0.007(3) -0.033(3)
C2 0.046(3) 0.052(3) 0.062(3) -0.020(2) 0.001(2) -0.018(2)
C1 0.040(2) 0.033(2) 0.051(2) -0.0144(18) -0.0027(18) -0.0064(18)
C13 0.065(3) 0.033(2) 0.040(2) -0.0092(18) 0.003(2) -0.006(2)
C14 0.088(4) 0.051(3) 0.059(3) -0.024(2) -0.017(3) 0.005(3)
C15 0.163(7) 0.053(3) 0.055(3) -0.024(3) -0.031(4) 0.006(4)
C16 0.178(8) 0.062(4) 0.062(4) -0.026(3) 0.044(5) -0.028(5)
C17 0.122(6) 0.087(4) 0.101(5) -0.055(4) 0.064(5) -0.039(4)
C18 0.076(4) 0.076(4) 0.068(3) -0.037(3) 0.034(3) -0.031(3)
C19 0.037(2) 0.033(2) 0.048(2) -0.0120(18) -0.0031(18) -0.0043(17)
C24 0.049(3) 0.039(2) 0.080(3) -0.024(2) 0.012(2) -0.008(2)
C23 0.059(3) 0.041(3) 0.117(5) -0.033(3) 0.014(3) -0.017(2)
C22 0.055(3) 0.049(3) 0.088(4) -0.012(3) 0.011(3) -0.018(2)
C21 0.055(3) 0.051(3) 0.067(3) -0.020(2) 0.019(2) -0.015(2)
C20 0.050(3) 0.036(2) 0.051(2) -0.0147(19) 0.005(2) -0.009(2)
C25 0.030(2) 0.034(2) 0.046(2) -0.0159(18) 0.0001(16) 0.0011(16)
C26 0.045(3) 0.039(2) 0.052(3) -0.009(2) 0.001(2) -0.011(2)
C27 0.058(3) 0.056(3) 0.047(3) -0.003(2) -0.011(2) -0.012(2)
C28 0.045(3) 0.063(3) 0.056(3) -0.019(2) -0.015(2) -0.008(2)
C29 0.038(2) 0.049(3) 0.065(3) -0.025(2) 0.002(2) -0.013(2)
C30 0.036(2) 0.037(2) 0.052(2) -0.0097(19) 0.0041(18) -0.0018(18)
C31 0.277(14) 0.104(6) 0.104(7) -0.042(5) -0.008(7) 0.070(8)
Cl3 0.184(3) 0.142(2) 0.176(3) -0.0875(19) 0.015(2) -0.0216(19)
Cl4 0.223(3) 0.1033(16) 0.1130(17) -0.0271(13) -0.0253(17) 0.0020(18)
C32 0.125(7) 0.161(8) 0.140(7) -0.078(7) -0.032(6) -0.012(6)
Cl5 0.1288(18) 0.1205(16) 0.1246(17) -0.0501(13) -0.0085(13) -0.0068(14)
Cl6 0.170(3) 0.147(2) 0.262(4) -0.097(2) 0.095(3) -0.049(2)

loop_
_atom_type_symbol
_atom_type_description
_atom_type_scat_dispersion_real
_atom_type_scat_dispersion_imag
_atom_type_scat_source
C C 0.0033 0.0016 'International Tables Vol C Tables 4.2.6.8 and 6.1.1.4'
H H 0.0000 0.0000 'International Tables Vol C Tables 4.2.6.8 and 6.1.1.4'
N N 0.0061 0.0033 'International Tables Vol C Tables 4.2.6.8 and 6.1.1.4'
P P 0.1023 0.0942 'International Tables Vol C Tables 4.2.6.8 and 6.1.1.4'
Cl Cl 0.1484 0.1585 'International Tables Vol C Tables 4.2.6.8 and 6.1.1.4'
Rh Rh -1.1178 0.9187 'International Tables Vol C Tables 4.2.6.8 and 6.1.1.4'

loop_
_geom_angle_atom_site_label_1
_geom_angle_atom_site_label_2
_geom_angle_atom_site_label_3
_geom_angle
N4 Rh1 N2 91.53(14)
N4 Rh1 N1 170.57(13)
N2 Rh1 N1 82.22(12)
N4 Rh1 P1 90.01(10)
N2 Rh1 P1 94.16(9)
N1 Rh1 P1 97.46(9)
N4 Rh1 Cl1 88.95(11)
N2 Rh1 Cl1 177.65(9)
N1 Rh1 Cl1 97.01(9)
P1 Rh1 Cl1 88.15(4)
N4 Rh1 Cl2 88.03(10)
N2 Rh1 Cl2 86.89(9)
N1 Rh1 Cl2 84.59(9)
P1 Rh1 Cl2 177.80(4)
Cl1 Rh1 Cl2 90.82(4)
C25 P1 C19 104.85(18)
C25 P1 C13 105.9(2)
C19 P1 C13 105.02(18)
C25 P1 Rh1 113.29(12)
C19 P1 Rh1 113.29(13)
C13 P1 Rh1 113.68(14)
C1 N1 Rh1 109.5(2)
C1 N1 H1A 109.8
Rh1 N1 H1A 109.8
C1 N1 H1B 109.8
Rh1 N1 H1B 109.8
H1A N1 H1B 108.2
N3 N2 C6 116.3(3)
N3 N2 Rh1 128.9(3)
C6 N2 Rh1 114.8(2)
N2 N3 C7 122.1(3)
C12 N4 Rh1 125.5(3)
C12 N4 H4A 117.2
Rh1 N4 H4A 117.2
N4 C12 C7 122.9(4)
N4 C12 C11 119.1(4)
C7 C12 C11 118.0(4)
C10 C11 C12 119.1(5)
C10 C11 H11 120.4
C12 C11 H11 120.4
C11 C10 C9 123.8(5)
C11 C10 H10 118.1
C9 C10 H10 118.1
C8 C9 C10 119.3(5)
C8 C9 H9 120.4
C10 C9 H9 120.4
C9 C8 C7 122.4(5)
C9 C8 H8 118.8
C7 C8 H8 118.8
N3 C7 C8 113.6(4)
N3 C7 C12 128.9(4)
C8 C7 C12 117.4(4)
C1 C6 C5 119.0(4)
C1 C6 N2 116.5(3)
C5 C6 N2 124.4(4)
C4 C5 C6 119.7(4)
C4 C5 H5 120.2
C6 C5 H5 120.2
C5 C4 C3 121.2(4)
C5 C4 H4 119.4
C3 C4 H4 119.4
C2 C3 C4 120.0(4)
C2 C3 H3 120.0
C4 C3 H3 120.0
C1 C2 C3 119.4(4)
C1 C2 H2 120.3
C3 C2 H2 120.3
C2 C1 C6 120.6(4)
C2 C1 N1 122.8(4)
C6 C1 N1 116.6(3)
C14 C13 C18 118.5(4)
C14 C13 P1 118.3(4)
C18 C13 P1 123.2(4)
C13 C14 C15 119.1(6)
C13 C14 H14 120.5
C15 C14 H14 120.5
C16 C15 C14 121.1(6)
C16 C15 H15 119.4
C14 C15 H15 119.4
C15 C16 C17 119.2(6)
C15 C16 H16 120.4
C17 C16 H16 120.4
C18 C17 C16 121.5(7)
C18 C17 H17 119.2
C16 C17 H17 119.2
C17 C18 C13 120.5(6)
C17 C18 H18 119.8
C13 C18 H18 119.8
C20 C19 C24 119.2(4)
C20 C19 P1 119.4(3)
C24 C19 P1 121.3(3)
C23 C24 C19 118.9(4)
C23 C24 H24 120.6
C19 C24 H24 120.6
C22 C23 C24 120.9(4)
C22 C23 H23 119.5
C24 C23 H23 119.5
C21 C22 C23 119.8(4)
C21 C22 H22 120.1
C23 C22 H22 120.1
C22 C21 C20 120.3(4)
C22 C21 H21 119.9
C20 C21 H21 119.9
C21 C20 C19 120.9(4)
C21 C20 H20 119.6
C19 C20 H20 119.6
C26 C25 C30 118.4(4)
C26 C25 P1 120.9(3)
C30 C25 P1 120.6(3)
C25 C26 C27 120.5(4)
C25 C26 H26 119.8
C27 C26 H26 119.8
C28 C27 C26 120.5(4)
C28 C27 H27 119.7
C26 C27 H27 119.7
C27 C28 C29 120.0(4)
C27 C28 H28 120.0
C29 C28 H28 120.0
C28 C29 C30 120.5(4)
C28 C29 H29 119.7
C30 C29 H29 119.7
C29 C30 C25 120.1(4)
C29 C30 H30 120.0
C25 C30 H30 120.0
Cl4 C31 Cl3 114.0(5)
Cl4 C31 H31B 108.8
Cl3 C31 H31B 108.8
Cl4 C31 H31A 108.8
Cl3 C31 H31A 108.8
H31B C31 H31A 107.7
Cl5 C32 Cl6 115.5(5)
Cl5 C32 H32B 108.4
Cl6 C32 H32B 108.4
Cl5 C32 H32A 108.4
Cl6 C32 H32A 108.4
H32B C32 H32A 107.5

loop_
_geom_bond_atom_site_label_1
_geom_bond_atom_site_label_2
_geom_bond_distance
Rh1 N4 1.968(3)
Rh1 N2 1.974(3)
Rh1 N1 2.100(3)
Rh1 P1 2.2991(10)
Rh1 Cl1 2.3835(10)
Rh1 Cl2 2.4377(10)
P1 C25 1.823(4)
P1 C19 1.831(4)
P1 C13 1.837(4)
N1 C1 1.449(5)
N1 H1A 0.9000
N1 H1B 0.9000
N2 N3 1.278(4)
N2 C6 1.417(5)
N3 C7 1.339(5)
N4 C12 1.306(5)
N4 H4A 0.8600
C12 C7 1.438(6)
C12 C11 1.453(6)
C11 C10 1.349(7)
C11 H11 0.9300
C10 C9 1.364(8)
C10 H10 0.9300
C9 C8 1.355(7)
C9 H9 0.9300
C8 C7 1.428(6)
C8 H8 0.9300
C6 C1 1.399(5)
C6 C5 1.401(6)
C5 C4 1.359(6)
C5 H5 0.9300
C4 C3 1.386(7)
C4 H4 0.9300
C3 C2 1.380(6)
C3 H3 0.9300
C2 C1 1.380(5)
C2 H2 0.9300
C13 C14 1.381(6)
C13 C18 1.384(7)
C14 C15 1.392(8)
C14 H14 0.9300
C15 C16 1.348(10)
C15 H15 0.9300
C16 C17 1.355(10)
C16 H16 0.9300
C17 C18 1.350(7)
C17 H17 0.9300
C18 H18 0.9300
C19 C20 1.382(6)
C19 C24 1.397(5)
C24 C23 1.389(6)
C24 H24 0.9300
C23 C22 1.374(7)
C23 H23 0.9300
C22 C21 1.366(6)
C22 H22 0.9300
C21 C20 1.372(6)
C21 H21 0.9300
C20 H20 0.9300
C25 C26 1.384(5)
C25 C30 1.394(5)
C26 C27 1.391(6)
C26 H26 0.9300
C27 C28 1.360(6)
C27 H27 0.9300
C28 C29 1.367(6)
C28 H28 0.9300
C29 C30 1.391(6)
C29 H29 0.9300
C30 H30 0.9300
C31 Cl4 1.698(8)
C31 Cl3 1.753(8)
C31 H31B 0.9700
C31 H31A 0.9700
C32 Cl5 1.672(8)
C32 Cl6 1.691(9)
C32 H32B 0.9700
C32 H32A 0.9700
